data_4300381
_journal_name_full 'Inorganic Chemistry'
_journal_year 2006
_chemical_formula_sum 'C43 H38 Cu I N4 P2 S'
_chemical_formula_weight 895.21
_space_group_IT_number 14
_symmetry_cell_setting monoclinic
_symmetry_space_group_name_Hall '-P 2ybc'
_symmetry_space_group_name_H-M 'P 1 21/c 1'
_cell_angle_alpha 90.00
_cell_angle_beta 93.367(3)
_cell_angle_gamma 90.00
_cell_formula_units_Z 4
_cell_length_a 12.954(2)
_cell_length_b 10.7147(18)
_cell_length_c 28.648(5)
_cell_measurement_temperature 103(2)
_cell_volume 3969.5(12)
_diffrn_ambient_temperature 103(2)
_exptl_crystal_density_diffrn 1.498
_cod_depositor_comments
;
The following automatic conversions were performed:
'_symmetry_cell_setting' value 'Monoclinic' changed to 'monoclinic'
according to '/home/saulius/struct/CIF-dictionaries/cif_core.dic'
dictionary named 'cif_core.dic' version 2.4.1 from 2010-06-29.

Automatic conversion script
Id: cif_fix_enum 1527 2010-12-29 10:47:43Z saulius 
;
_cod_original_sg_symbol_H-M 'P 21/c'
_cod_database_code 4300381

loop_
_symmetry_equiv_pos_as_xyz
'x, y, z'
'-x, y+1/2, -z+1/2'
'-x, -y, -z'
'x, -y-1/2, z-1/2'

loop_
_atom_site_label
_atom_site_type_symbol
_atom_site_fract_x
_atom_site_fract_y
_atom_site_fract_z
_atom_site_U_iso_or_equiv
_atom_site_adp_type
_atom_site_occupancy
_atom_site_symmetry_multiplicity
_atom_site_calc_flag
_atom_site_refinement_flags
_atom_site_disorder_assembly
_atom_site_disorder_group
Cu Cu 0.76924(5) 0.18499(5) 0.11813(2) 0.01482(15) Uani 1 1 d . . .
I I 0.67284(3) 0.35316(3) 0.168284(12) 0.02375(10) Uani 1 1 d . . .
S S 0.75215(10) 0.22415(12) 0.03638(4) 0.0212(3) Uani 1 1 d . . .
P1 P 0.94432(10) 0.18236(11) 0.13237(4) 0.0157(3) Uani 1 1 d . . .
P2 P 0.68133(10) 0.00194(11) 0.13032(4) 0.0172(3) Uani 1 1 d . . .
N1 N 0.6775(3) 0.2700(4) -0.11575(15) 0.0255(11) Uani 1 1 d . . .
N2 N 0.5528(3) 0.3963(4) -0.04673(16) 0.0295(12) Uani 1 1 d . . .
N3 N 0.6335(3) 0.3253(4) -0.02919(14) 0.0257(11) Uani 1 1 d . . .
H3B H 0.6758 0.2906 -0.0483 0.031 Uiso 1 1 calc R . .
N4 N 0.5829(3) 0.3587(4) 0.04530(14) 0.0345(12) Uani 1 1 d . . .
H4B H 0.5304 0.4027 0.0333 0.041 Uiso 1 1 calc R . .
H4C H 0.5914 0.3486 0.0758 0.041 Uiso 1 1 calc R . .
C1 C 0.7270(5) 0.2183(5) -0.1500(2) 0.0350(15) Uani 1 1 d . . .
H1A H 0.7826 0.1631 -0.1419 0.042 Uiso 1 1 calc R . .
C2 C 0.7026(5) 0.2400(5) -0.19707(19) 0.0344(15) Uani 1 1 d . . .
H2A H 0.7410 0.2008 -0.2202 0.041 Uiso 1 1 calc R . .
C3 C 0.6232(5) 0.3178(5) -0.20960(19) 0.0318(14) Uani 1 1 d . . .
H3A H 0.6054 0.3346 -0.2416 0.038 Uiso 1 1 calc R . .
C4 C 0.5687(4) 0.3723(5) -0.17482(18) 0.0273(13) Uani 1 1 d . . .
H4A H 0.5127 0.4272 -0.1825 0.033 Uiso 1 1 calc R . .
C5 C 0.5977(4) 0.3450(5) -0.12814(17) 0.0258(13) Uani 1 1 d . . .
C6 C 0.5400(4) 0.4037(5) -0.09169(18) 0.0269(13) Uani 1 1 d . . .
H6A H 0.4843 0.4555 -0.1028 0.032 Uiso 1 1 calc R . .
C7 C 0.6486(4) 0.3081(4) 0.01769(18) 0.0195(12) Uani 1 1 d . . .
C111 C 1.0192(4) 0.3104(4) 0.10926(16) 0.0185(12) Uani 1 1 d . . .
C112 C 1.1269(4) 0.3136(5) 0.11426(18) 0.0256(13) Uani 1 1 d . . .
H11A H 1.1628 0.2504 0.1319 0.031 Uiso 1 1 calc R . .
C113 C 1.1821(4) 0.4069(5) 0.09396(19) 0.0281(13) Uani 1 1 d . . .
H11B H 1.2554 0.4082 0.0977 0.034 Uiso 1 1 calc R . .
C114 C 1.1302(4) 0.4984(5) 0.06822(18) 0.0271(13) Uani 1 1 d . . .
H11C H 1.1680 0.5623 0.0538 0.033 Uiso 1 1 calc R . .
C115 C 1.0251(4) 0.4979(5) 0.06325(18) 0.0270(13) Uani 1 1 d . . .
H11D H 0.9899 0.5624 0.0460 0.032 Uiso 1 1 calc R . .
C116 C 0.9692(4) 0.4042(4) 0.08318(17) 0.0201(12) Uani 1 1 d . . .
H11E H 0.8959 0.4038 0.0790 0.024 Uiso 1 1 calc R . .
C121 C 0.9999(4) 0.1684(4) 0.19253(17) 0.0200(12) Uani 1 1 d . . .
C122 C 0.9528(4) 0.2342(5) 0.22655(18) 0.0301(14) Uani 1 1 d . . .
H12A H 0.8948 0.2854 0.2182 0.036 Uiso 1 1 calc R . .
C123 C 0.9893(5) 0.2267(6) 0.2733(2) 0.0420(17) Uani 1 1 d . . .
H12B H 0.9556 0.2711 0.2968 0.050 Uiso 1 1 calc R . .
C124 C 1.0746(5) 0.1545(6) 0.2850(2) 0.0396(16) Uani 1 1 d . . .
H12C H 1.1008 0.1505 0.3166 0.048 Uiso 1 1 calc R . .
C125 C 1.1220(5) 0.0882(5) 0.2515(2) 0.0325(15) Uani 1 1 d . . .
H12D H 1.1803 0.0374 0.2600 0.039 Uiso 1 1 calc R . .
C126 C 1.0850(4) 0.0955(5) 0.20524(19) 0.0270(13) Uani 1 1 d . . .
H12E H 1.1183 0.0498 0.1820 0.032 Uiso 1 1 calc R . .
C131 C 0.9959(4) 0.0467(4) 0.10311(16) 0.0155(11) Uani 1 1 d . . .
C132 C 1.0500(4) 0.0563(4) 0.06261(18) 0.0213(12) Uani 1 1 d . . .
H13A H 1.0644 0.1362 0.0502 0.026 Uiso 1 1 calc R . .
C133 C 1.0830(4) -0.0502(4) 0.04039(17) 0.0220(12) Uani 1 1 d . . .
H13B H 1.1203 -0.0425 0.0130 0.026 Uiso 1 1 calc R . .
C134 C 1.0623(4) -0.1668(4) 0.05760(18) 0.0231(12) Uani 1 1 d . . .
H13C H 1.0866 -0.2390 0.0424 0.028 Uiso 1 1 calc R . .
C135 C 1.0070(4) -0.1790(4) 0.09651(18) 0.0229(12) Uani 1 1 d . . .
H13D H 0.9911 -0.2597 0.1077 0.028 Uiso 1 1 calc R . .
C136 C 0.9737(4) -0.0728(4) 0.11997(18) 0.0214(12) Uani 1 1 d . . .
H13E H 0.9361 -0.0817 0.1473 0.026 Uiso 1 1 calc R . .
C211 C 0.5435(4) 0.0184(4) 0.11422(18) 0.0204(12) Uani 1 1 d . . .
C212 C 0.4986(4) -0.0258(5) 0.07205(19) 0.0284(14) Uani 1 1 d . . .
H21A H 0.5394 -0.0721 0.0517 0.034 Uiso 1 1 calc R . .
C213 C 0.3958(5) -0.0037(5) 0.0593(2) 0.0377(16) Uani 1 1 d . . .
H21B H 0.3664 -0.0342 0.0304 0.045 Uiso 1 1 calc R . .
C214 C 0.3366(4) 0.0624(6) 0.0887(2) 0.0432(17) Uani 1 1 d . . .
H21C H 0.2659 0.0782 0.0801 0.052 Uiso 1 1 calc R . .
C215 C 0.3796(5) 0.1061(6) 0.1307(2) 0.0457(18) Uani 1 1 d . . .
H21D H 0.3379 0.1496 0.1515 0.055 Uiso 1 1 calc R . .
C216 C 0.4830(4) 0.0869(5) 0.1425(2) 0.0309(14) Uani 1 1 d . . .
H21E H 0.5128 0.1216 0.1707 0.037 Uiso 1 1 calc R . .
C221 C 0.6839(4) -0.0507(4) 0.19125(17) 0.0167(11) Uani 1 1 d U . .
C222 C 0.6023(5) -0.1149(5) 0.20909(19) 0.0312(14) Uani 1 1 d . . .
H22A H 0.5416 -0.1320 0.1899 0.037 Uiso 1 1 calc R . .
C223 C 0.6104(5) -0.1543(5) 0.2557(2) 0.0375(15) Uani 1 1 d . . .
H22B H 0.5549 -0.1984 0.2683 0.045 Uiso 1 1 calc R . .
C224 C 0.6981(5) -0.1297(5) 0.2831(2) 0.0333(15) Uani 1 1 d . . .
H22C H 0.7024 -0.1551 0.3149 0.040 Uiso 1 1 calc R . .
C225 C 0.7797(4) -0.0686(5) 0.26507(19) 0.0284(13) Uani 1 1 d . . .
H22D H 0.8414 -0.0545 0.2839 0.034 Uiso 1 1 calc R . .
C226 C 0.7715(4) -0.0277(4) 0.21920(18) 0.0213(12) Uani 1 1 d . . .
H22E H 0.8273 0.0168 0.2069 0.026 Uiso 1 1 calc R . .
C231 C 0.7156(4) -0.1371(4) 0.09746(17) 0.0184(11) Uani 1 1 d . . .
C232 C 0.7418(4) -0.1230(4) 0.05145(18) 0.0258(13) Uani 1 1 d . . .
H23A H 0.7436 -0.0417 0.0383 0.031 Uiso 1 1 calc R . .
C233 C 0.7654(4) -0.2260(5) 0.0240(2) 0.0330(15) Uani 1 1 d . . .
H23B H 0.7806 -0.2155 -0.0078 0.040 Uiso 1 1 calc R . .
C234 C 0.7663(4) -0.3453(5) 0.04444(19) 0.0283(13) Uani 1 1 d . . .
H23C H 0.7830 -0.4164 0.0265 0.034 Uiso 1 1 calc R . .
C235 C 0.7433(4) -0.3586(5) 0.0898(2) 0.0310(13) Uani 1 1 d . . .
H23D H 0.7441 -0.4397 0.1033 0.037 Uiso 1 1 calc R . .
C236 C 0.7185(4) -0.2571(4) 0.11692(18) 0.0213(12) Uani 1 1 d . . .
H23E H 0.7035 -0.2688 0.1487 0.026 Uiso 1 1 calc R . .

loop_
_atom_site_aniso_label
_atom_site_aniso_U_11
_atom_site_aniso_U_22
_atom_site_aniso_U_33
_atom_site_aniso_U_23
_atom_site_aniso_U_13
_atom_site_aniso_U_12
Cu 0.0127(3) 0.0176(3) 0.0141(3) 0.0008(2) 0.0009(3) 0.0011(2)
I 0.0268(2) 0.02720(17) 0.01750(18) -0.00110(15) 0.00313(15) 0.00234(16)
S 0.0204(8) 0.0293(7) 0.0141(7) -0.0002(5) 0.0012(6) 0.0056(6)
P1 0.0139(7) 0.0192(6) 0.0142(7) -0.0004(5) 0.0017(6) 0.0016(5)
P2 0.0148(7) 0.0220(6) 0.0147(7) 0.0006(5) 0.0005(6) 0.0002(6)
N1 0.019(3) 0.037(3) 0.021(3) -0.001(2) 0.004(2) 0.005(2)
N2 0.024(3) 0.041(3) 0.023(3) -0.003(2) -0.006(2) 0.014(2)
N3 0.023(3) 0.037(3) 0.017(2) -0.001(2) -0.001(2) 0.009(2)
N4 0.033(3) 0.059(3) 0.011(2) 0.000(2) 0.000(2) 0.024(3)
C1 0.027(4) 0.053(4) 0.026(4) -0.002(3) 0.004(3) 0.009(3)
C2 0.036(4) 0.052(4) 0.017(3) -0.008(3) 0.012(3) -0.003(3)
C3 0.035(4) 0.042(3) 0.018(3) 0.006(3) 0.000(3) -0.011(3)
C4 0.031(4) 0.033(3) 0.018(3) -0.001(2) 0.000(3) -0.003(3)
C5 0.032(4) 0.030(3) 0.016(3) -0.002(2) 0.002(3) -0.006(3)
C6 0.022(3) 0.042(3) 0.017(3) -0.002(2) 0.000(3) 0.009(3)
C7 0.016(3) 0.024(3) 0.018(3) -0.006(2) -0.004(2) 0.001(2)
C111 0.027(3) 0.019(2) 0.010(3) 0.000(2) 0.000(2) 0.003(2)
C112 0.022(3) 0.031(3) 0.023(3) 0.003(2) -0.005(3) 0.004(3)
C113 0.015(3) 0.034(3) 0.035(4) -0.001(3) -0.002(3) -0.004(2)
C114 0.031(4) 0.022(3) 0.029(3) 0.000(2) 0.004(3) -0.007(3)
C115 0.032(4) 0.024(3) 0.025(3) 0.003(2) 0.000(3) 0.000(3)
C116 0.018(3) 0.020(2) 0.022(3) -0.004(2) -0.003(2) -0.001(2)
C121 0.025(3) 0.016(3) 0.019(3) 0.000(2) -0.004(2) -0.004(2)
C122 0.019(3) 0.053(4) 0.019(3) -0.009(3) 0.000(3) 0.001(3)
C123 0.025(4) 0.078(5) 0.022(4) -0.012(3) -0.002(3) -0.001(3)
C124 0.032(4) 0.064(4) 0.021(3) 0.006(3) -0.012(3) -0.013(3)
C125 0.036(4) 0.030(3) 0.029(4) 0.004(3) -0.014(3) 0.006(3)
C126 0.033(4) 0.021(3) 0.027(3) -0.004(2) -0.007(3) 0.004(3)
C131 0.011(3) 0.025(3) 0.010(3) 0.001(2) -0.005(2) -0.001(2)
C132 0.017(3) 0.020(3) 0.026(3) 0.000(2) 0.001(3) -0.003(2)
C133 0.021(3) 0.026(3) 0.019(3) -0.001(2) 0.005(3) -0.001(2)
C134 0.020(3) 0.023(3) 0.026(3) -0.009(2) 0.002(3) 0.005(2)
C135 0.024(3) 0.022(3) 0.023(3) 0.002(2) 0.000(3) 0.002(2)
C136 0.016(3) 0.026(3) 0.023(3) 0.001(2) 0.004(2) 0.004(2)
C211 0.017(3) 0.022(3) 0.023(3) 0.003(2) -0.001(2) -0.004(2)
C212 0.023(3) 0.031(3) 0.031(4) -0.002(3) 0.000(3) 0.004(3)
C213 0.027(4) 0.032(3) 0.051(4) -0.005(3) -0.019(3) 0.002(3)
C214 0.008(3) 0.049(4) 0.070(5) -0.012(4) -0.017(3) 0.005(3)
C215 0.018(4) 0.052(4) 0.065(5) -0.025(4) -0.008(3) 0.003(3)
C216 0.018(3) 0.039(3) 0.035(4) -0.012(3) -0.002(3) 0.003(3)
C221 0.0172(14) 0.0183(13) 0.0147(13) -0.0006(9) 0.0012(9) 0.0000(9)
C222 0.030(4) 0.039(3) 0.024(3) -0.002(3) -0.001(3) -0.005(3)
C223 0.036(4) 0.045(3) 0.033(4) 0.004(3) 0.011(3) -0.008(3)
C224 0.046(4) 0.035(3) 0.020(3) 0.007(3) 0.004(3) -0.002(3)
C225 0.028(4) 0.036(3) 0.021(3) 0.000(2) -0.003(3) 0.005(3)
C226 0.014(3) 0.026(3) 0.024(3) 0.001(2) -0.002(2) 0.005(2)
C231 0.014(3) 0.017(2) 0.024(3) 0.000(2) -0.002(2) 0.000(2)
C232 0.035(4) 0.018(3) 0.026(3) 0.002(2) 0.005(3) -0.002(2)
C233 0.040(4) 0.033(3) 0.026(3) -0.007(2) 0.008(3) -0.003(3)
C234 0.030(3) 0.028(3) 0.028(3) -0.004(2) 0.011(3) 0.003(3)
C235 0.020(3) 0.026(3) 0.047(4) 0.002(3) 0.000(3) 0.000(3)
C236 0.018(3) 0.031(3) 0.015(3) 0.001(2) 0.001(2) 0.002(2)

loop_
_geom_bond_atom_site_label_1
_geom_bond_atom_site_label_2
_geom_bond_distance
_geom_bond_site_symmetry_2
_geom_bond_publ_flag
Cu P1 2.2810(15) . ?
Cu P2 2.3048(14) . ?
Cu S 2.3768(14) . ?
Cu I 2.6609(7) . ?
S C7 1.676(5) . ?
P1 C131 1.824(5) . ?
P1 C111 1.827(5) . ?
P1 C121 1.834(5) . ?
P2 C211 1.826(5) . ?
P2 C231 1.831(5) . ?
P2 C221 1.833(5) . ?
N1 C1 1.325(6) . ?
N1 C5 1.340(7) . ?
N2 C6 1.291(6) . ?
N2 N3 1.364(6) . ?
N3 C7 1.358(6) . ?
N3 H3B 0.8800 . ?
N4 C7 1.313(6) . ?
N4 H4B 0.8800 . ?
N4 H4C 0.8800 . ?
C1 C2 1.386(8) . ?
C1 H1A 0.9500 . ?
C2 C3 1.356(8) . ?
C2 H2A 0.9500 . ?
C3 C4 1.384(7) . ?
C3 H3A 0.9500 . ?
C4 C5 1.399(7) . ?
C4 H4A 0.9500 . ?
C5 C6 1.462(7) . ?
C6 H6A 0.9500 . ?
C111 C116 1.390(6) . ?
C111 C112 1.395(7) . ?
C112 C113 1.377(7) . ?
C112 H11A 0.9500 . ?
C113 C114 1.378(7) . ?
C113 H11B 0.9500 . ?
C114 C115 1.361(7) . ?
C114 H11C 0.9500 . ?
C115 C116 1.381(7) . ?
C115 H11D 0.9500 . ?
C116 H11E 0.9500 . ?
C121 C122 1.374(7) . ?
C121 C126 1.382(7) . ?
C122 C123 1.397(7) . ?
C122 H12A 0.9500 . ?
C123 C124 1.374(8) . ?
C123 H12B 0.9500 . ?
C124 C125 1.368(8) . ?
C124 H12C 0.9500 . ?
C125 C126 1.385(7) . ?
C125 H12D 0.9500 . ?
C126 H12E 0.9500 . ?
C131 C132 1.394(7) . ?
C131 C136 1.404(6) . ?
C132 C133 1.386(7) . ?
C132 H13A 0.9500 . ?
C133 C134 1.375(7) . ?
C133 H13B 0.9500 . ?
C134 C135 1.366(7) . ?
C134 H13C 0.9500 . ?
C135 C136 1.402(7) . ?
C135 H13D 0.9500 . ?
C136 H13E 0.9500 . ?
C211 C216 1.373(7) . ?
C211 C212 1.393(7) . ?
C212 C213 1.380(7) . ?
C212 H21A 0.9500 . ?
C213 C214 1.368(8) . ?
C213 H21B 0.9500 . ?
C214 C215 1.378(8) . ?
C214 H21C 0.9500 . ?
C215 C216 1.377(7) . ?
C215 H21D 0.9500 . ?
C216 H21E 0.9500 . ?
C221 C226 1.373(6) . ?
C221 C222 1.384(7) . ?
C222 C223 1.397(8) . ?
C222 H22A 0.9500 . ?
C223 C224 1.369(8) . ?
C223 H22B 0.9500 . ?
C224 C225 1.370(7) . ?
C224 H22C 0.9500 . ?
C225 C226 1.383(7) . ?
C225 H22D 0.9500 . ?
C226 H22E 0.9500 . ?
C231 C232 1.388(7) . ?
C231 C236 1.401(6) . ?
C232 C233 1.399(7) . ?
C232 H23A 0.9500 . ?
C233 C234 1.405(7) . ?
C233 H23B 0.9500 . ?
C234 C235 1.357(7) . ?
C234 H23C 0.9500 . ?
C235 C236 1.386(7) . ?
C235 H23D 0.9500 . ?
C236 H23E 0.9500 . ?
